data_7131672
loop_
_publ_author_name
'Hashimoto, Taito'
'Oketani, Ryusei'
'Inoue, Asato'
'Okubo, Kohei'
'Oka, Kouki'
'Tohnai, Norimitsu'
'Kamiya, Kazuhide'
'Nakanishi, Shuji'
'Hisaki, Ichiro'

_publ_section_title
;
 Statically and dynamically flexible hydrogen-bonded frameworks based on
 4,5,9,10-tetrakis(4-carboxyphenyl)pyrene.
;
_journal_issue 47
_journal_name_full 'Chemical communications (Cambridge, England)'
_journal_page_first 7224
_journal_page_last 7227
_journal_paper_doi 10.1039/d3cc01877f
_journal_volume 59
_journal_year 2023
_chemical_formula_moiety '2(C6 H4 Cl2), C44 H26 O8'
_chemical_formula_sum 'C56 H34 Cl4 O8'
_chemical_formula_weight 976.63
_chemical_name_systematic CP-Py-2-DCB
_space_group_crystal_system monoclinic
_space_group_IT_number 14
_space_group_name_Hall '-P 2ybc'
_space_group_name_H-M_alt 'P 1 21/c 1'
_atom_sites_solution_hydrogens geom
_atom_sites_solution_primary dual
_audit_creation_date 2022-09-29
_audit_creation_method
;
Olex2 1.5
(compiled 2022.04.07 svn.rca3783a0 for OlexSys, GUI svn.r6498)
;
_audit_update_record
;
2023-04-12 deposited with the CCDC.	2023-05-18 downloaded from the CCDC.
;
_cell_angle_alpha 90
_cell_angle_beta 92.902(5)
_cell_angle_gamma 90
_cell_formula_units_Z 2
_cell_length_a 7.5511(4)
_cell_length_b 11.4435(8)
_cell_length_c 26.3091(16)
_cell_measurement_reflns_used 5135
_cell_measurement_temperature 113
_cell_measurement_theta_max 29.8470
_cell_measurement_theta_min 1.9600
_cell_volume 2270.5(2)
_computing_cell_refinement 'CrysAlisPro 1.171.41.95a (Rigaku OD, 2021)'
_computing_data_collection 'CrysAlisPro 1.171.41.95a (Rigaku OD, 2021)'
_computing_data_reduction 'CrysAlisPro 1.171.41.95a (Rigaku OD, 2021)'
_computing_molecular_graphics 'Olex2 1.5 (Dolomanov et al., 2009)'
_computing_publication_material 'Olex2 1.5 (Dolomanov et al., 2009)'
_computing_structure_refinement 'SHELXL 2018/3 (Sheldrick, 2015)'
_computing_structure_solution 'SHELXT 2018/2 (Sheldrick, 2018)'
_diffrn_ambient_temperature 113
_diffrn_detector 'Hybrid Pixel Array Detector'
_diffrn_detector_area_resol_mean 5.8140
_diffrn_measured_fraction_theta_full 1.000
_diffrn_measured_fraction_theta_max 0.902
_diffrn_measurement_details
;
List of Runs (angles in degrees, time in seconds):

  # Type    Start    End  Width  t~exp~   \w     \q     \k     \f   Frames
#--------------------------------------------------------------------------
  1  \w   -100.00  62.00   0.25    5.00    --  -10.00  45.00 264.00  648
  2  \w    -68.25  35.00   0.25    5.00    --  -10.00  45.00 157.00  413
  3  \w    -58.25  -6.00   0.25    5.00    --  -10.00  45.00  51.00  209
  4  \w      1.00  46.00   0.25    5.00    --  -10.00  45.00 228.00  180
;
_diffrn_measurement_device 'abstract diffractometer'
_diffrn_measurement_device_type 'dtrek-CrysAlisPro-abstract goniometer imported rigaku-d*trek images'
_diffrn_measurement_method '\w scans'
_diffrn_orient_matrix_type 'CrysAlisPro convention (1999,Acta A55,543-557)'
_diffrn_orient_matrix_UB_11 0.0389248000
_diffrn_orient_matrix_UB_12 -0.0185135000
_diffrn_orient_matrix_UB_13 -0.0226444000
_diffrn_orient_matrix_UB_21 0.0578527000
_diffrn_orient_matrix_UB_22 0.0488327000
_diffrn_orient_matrix_UB_23 0.0014470000
_diffrn_orient_matrix_UB_31 0.0631112000
_diffrn_orient_matrix_UB_32 -0.0333999000
_diffrn_orient_matrix_UB_33 0.0146181000
_diffrn_radiation_monochromator graphite
_diffrn_radiation_probe x-ray
_diffrn_radiation_type 'Mo K\a'
_diffrn_radiation_wavelength 0.71073
_diffrn_reflns_av_R_equivalents 0.0557
_diffrn_reflns_av_unetI/netI 0.0810
_diffrn_reflns_Laue_measured_fraction_full 1.000
_diffrn_reflns_Laue_measured_fraction_max 0.902
_diffrn_reflns_limit_h_max 10
_diffrn_reflns_limit_h_min -10
_diffrn_reflns_limit_k_max 14
_diffrn_reflns_limit_k_min -15
_diffrn_reflns_limit_l_max 35
_diffrn_reflns_limit_l_min -35
_diffrn_reflns_number 21812
_diffrn_reflns_point_group_measured_fraction_full 1.000
_diffrn_reflns_point_group_measured_fraction_max 0.902
_diffrn_reflns_theta_full 25.242
_diffrn_reflns_theta_max 29.593
_diffrn_reflns_theta_min 1.941
_diffrn_source 'fine-focus sealed X-ray tube'
_diffrn_source_type 'Enhance (Mo) X-ray Source'
_exptl_absorpt_coefficient_mu 0.320
_exptl_absorpt_correction_T_max 1.00000
_exptl_absorpt_correction_T_min 0.85192
_exptl_absorpt_correction_type multi-scan
_exptl_absorpt_process_details
;
CrysAlisPro 1.171.41.95a (Rigaku Oxford Diffraction, 2021)
Empirical absorption correction using spherical harmonics,
implemented in SCALE3 ABSPACK scaling algorithm.
;
_exptl_crystal_colour colourless
_exptl_crystal_colour_primary colourless
_exptl_crystal_density_diffrn 1.429
_exptl_crystal_description plate
_exptl_crystal_F_000 1004
_exptl_crystal_recrystallization_method 'obtained by desolvation-triggered structural transformation'
_exptl_crystal_size_max 0.129
_exptl_crystal_size_mid 0.07
_exptl_crystal_size_min 0.026
_refine_diff_density_max 0.562
_refine_diff_density_min -0.537
_refine_diff_density_rms 0.075
_refine_ls_extinction_method none
_refine_ls_goodness_of_fit_ref 1.036
_refine_ls_hydrogen_treatment constr
_refine_ls_matrix_type full
_refine_ls_number_parameters 308
_refine_ls_number_reflns 5753
_refine_ls_number_restraints 6
_refine_ls_restrained_S_all 1.065
_refine_ls_R_factor_all 0.1320
_refine_ls_R_factor_gt 0.0720
_refine_ls_shift/su_max 0.000
_refine_ls_shift/su_mean 0.000
_refine_ls_structure_factor_coef Fsqd
_refine_ls_weighting_details 'w=1/[\s^2^(Fo^2^)+(0.0817P)^2^+2.0781P] where P=(Fo^2^+2Fc^2^)/3'
_refine_ls_weighting_scheme calc
_refine_ls_wR_factor_gt 0.1678
_refine_ls_wR_factor_ref 0.1916
_reflns_Friedel_coverage 0.000
_reflns_number_gt 3463
_reflns_number_total 5753
_reflns_threshold_expression 'I > 2\s(I)'
_cod_data_source_file d3cc01877f2.cif
_cod_data_source_block CP-Py-2-DCB
_cod_depositor_comments 'Adding full bibliography for 7131672--7131678.cif.'
_cod_database_code 7131672
_shelx_shelxl_version_number 2018/3
_chemical_oxdiff_formula 'C11 H10 N O'
_shelx_space_group_comment
;
The symmetry employed for this shelxl refinement is uniquely defined
by the following loop, which should always be used as a source of
symmetry information in preference to the above space-group names.
They are only intended as comments.
;
_shelx_estimated_absorpt_t_max 0.992
_shelx_estimated_absorpt_t_min 0.960
_olex2_refinement_description
;
1. Fixed Uiso
 At 1.2 times of:
  All C(H) groups
 At 1.5 times of:
  All O(H) groups
2. Uiso/Uaniso restraints and constraints
Uanis(O4) \\sim Ueq: with sigma of 0.001 and sigma for terminal atoms of 0.002
3.a Aromatic/amide H refined with riding coordinates:
 C20(H20), C21(H21), C3(H3), C14(H14), C1(H1), C13(H13), C17(H17), C2(H2A),
 C11(H11), C10(H10), C18(H18), C28(H28), C25(H25), C27(H27), C26(H26)
3.b Tetrahedral OH refined with riding coordinates:
 O4(H4)
3.c Idealised tetrahedral OH refined as rotating group:
 O2(H2)
;
_olex2_submission_original_sample_id CP-Py-DCB-Form2
_olex2_submission_special_instructions 'No special instructions were received'
_oxdiff_exptl_absorpt_empirical_details
;
Empirical correction (ABSPACK) includes:
- Absorption correction using spherical harmonics
- Frame scaling
;
_oxdiff_exptl_absorpt_empirical_full_max 1.242
_oxdiff_exptl_absorpt_empirical_full_min 0.837

loop_
_space_group_symop_operation_xyz
'x, y, z'
'-x, y+1/2, -z+1/2'
'-x, -y, -z'
'x, -y-1/2, z-1/2'

loop_
_atom_site_label
_atom_site_type_symbol
_atom_site_fract_x
_atom_site_fract_y
_atom_site_fract_z
_atom_site_U_iso_or_equiv
_atom_site_adp_type
_atom_site_occupancy
_atom_site_site_symmetry_order
_atom_site_calc_flag
_atom_site_refinement_flags_posn
_atom_site_refinement_flags_adp
_atom_site_refinement_flags_occupancy
_atom_site_disorder_assembly
_atom_site_disorder_group
Cl1 Cl 0.73345(13) -0.00107(10) 0.37128(5) 0.0581(3) Uani 1 1 d . . . . .
Cl2 Cl 0.42776(15) 0.05310(11) 0.44524(4) 0.0614(3) Uani 1 1 d . . . . .
O3 O 0.2204(2) 0.3055(2) 0.24679(7) 0.0280(5) Uani 1 1 d . . . . .
O2 O 0.0241(2) 0.7719(2) 0.32960(8) 0.0322(5) Uani 1 1 d . . . . .
H2 H -0.054066 0.779682 0.305959 0.048 Uiso 1 1 calc R U . . .
O1 O 0.1986(3) 0.7463(2) 0.26413(8) 0.0328(5) Uani 1 1 d . . . . .
O4 O 0.0241(3) 0.3156(2) 0.30712(8) 0.0344(6) Uani 1 1 d . U . . .
H4 H -0.046784 0.300356 0.282372 0.052 Uiso 1 1 calc R U . . .
C8 C 1.0019(3) 0.5617(3) 0.50234(9) 0.0165(6) Uani 1 1 d . . . . .
C5 C 0.7346(3) 0.5741(3) 0.44461(10) 0.0177(6) Uani 1 1 d . . . . .
C16 C 0.5901(3) 0.4011(3) 0.40518(10) 0.0192(6) Uani 1 1 d . . . . .
C6 C 0.7302(3) 0.4558(3) 0.44020(10) 0.0175(6) Uani 1 1 d . . . . .
C7 C 1.1384(3) 0.6175(2) 0.53322(10) 0.0178(6) Uani 1 1 d . . . . .
C9 C 0.6015(3) 0.6434(3) 0.41299(10) 0.0195(6) Uani 1 1 d . . . . .
C4 C 0.8708(3) 0.6319(3) 0.47593(10) 0.0180(6) Uani 1 1 d . . . . .
C20 C 0.5025(4) 0.3303(3) 0.32151(11) 0.0228(6) Uani 1 1 d . . . . .
H20 H 0.534041 0.304017 0.288933 0.027 Uiso 1 1 calc R U . . .
C21 C 0.6334(3) 0.3593(3) 0.35801(10) 0.0226(6) Uani 1 1 d . . . . .
H21 H 0.754504 0.350303 0.350638 0.027 Uiso 1 1 calc R U . . .
C19 C 0.3252(3) 0.3397(3) 0.33245(11) 0.0218(6) Uani 1 1 d . . . . .
C3 C 0.8787(4) 0.7542(3) 0.48056(11) 0.0238(6) Uani 1 1 d . . . . .
H3 H 0.791876 0.801424 0.463112 0.029 Uiso 1 1 calc R U . . .
C12 C 0.3258(3) 0.7234(3) 0.34760(10) 0.0213(6) Uani 1 1 d . . . . .
C22 C 0.1861(3) 0.3176(3) 0.29176(11) 0.0244(7) Uani 1 1 d . . . . .
C14 C 0.6243(3) 0.6545(3) 0.36147(10) 0.0237(7) Uani 1 1 d . . . . .
H14 H 0.735518 0.635300 0.348347 0.028 Uiso 1 1 calc R U . . .
C1 C 1.1409(4) 0.7393(3) 0.53681(11) 0.0243(7) Uani 1 1 d . . . . .
H1 H 1.231022 0.776710 0.557402 0.029 Uiso 1 1 calc R U . . .
C15 C 0.1774(3) 0.7489(3) 0.31022(11) 0.0228(6) Uani 1 1 d . . . . .
C13 C 0.4881(4) 0.6931(3) 0.32872(11) 0.0249(7) Uani 1 1 d . . . . .
H13 H 0.505403 0.699054 0.293299 0.030 Uiso 1 1 calc R U . . .
C17 C 0.4120(4) 0.4052(3) 0.41697(11) 0.0255(7) Uani 1 1 d . . . . .
H17 H 0.380734 0.429648 0.449840 0.031 Uiso 1 1 calc R U . . .
C2 C 1.0132(4) 0.8060(3) 0.51060(11) 0.0275(7) Uani 1 1 d . . . . .
H2A H 1.017838 0.888727 0.513248 0.033 Uiso 1 1 calc R U . . .
C11 C 0.3063(4) 0.7237(3) 0.40002(11) 0.0262(7) Uani 1 1 d . . . . .
H11 H 0.198924 0.749978 0.413484 0.031 Uiso 1 1 calc R U . . .
C10 C 0.4449(4) 0.6855(3) 0.43230(11) 0.0283(7) Uani 1 1 d . . . . .
H10 H 0.433261 0.687883 0.468071 0.034 Uiso 1 1 calc R U . . .
C18 C 0.2806(4) 0.3737(3) 0.38081(11) 0.0285(7) Uani 1 1 d . . . . .
H18 H 0.159683 0.375465 0.389165 0.034 Uiso 1 1 calc R U . . .
C23 C 0.5175(5) 0.0181(3) 0.34795(14) 0.0376(8) Uani 1 1 d . . . . .
C24 C 0.3826(5) 0.0400(3) 0.38025(14) 0.0384(8) Uani 1 1 d . . . . .
C28 C 0.4786(5) 0.0094(3) 0.29619(15) 0.0446(9) Uani 1 1 d . . . . .
H28 H 0.570575 -0.005044 0.273680 0.054 Uiso 1 1 calc R U . . .
C25 C 0.2109(5) 0.0531(3) 0.36109(15) 0.0439(9) Uani 1 1 d . . . . .
H25 H 0.119072 0.069122 0.383474 0.053 Uiso 1 1 calc R U . . .
C27 C 0.3057(5) 0.0218(3) 0.27726(15) 0.0444(9) Uani 1 1 d . . . . .
H27 H 0.279228 0.015415 0.241677 0.053 Uiso 1 1 calc R U . . .
C26 C 0.1713(5) 0.0431(3) 0.30944(15) 0.0451(9) Uani 1 1 d . . . . .
H26 H 0.052464 0.050983 0.296261 0.054 Uiso 1 1 calc R U . . .

loop_
_atom_site_aniso_label
_atom_site_aniso_U_11
_atom_site_aniso_U_22
_atom_site_aniso_U_33
_atom_site_aniso_U_23
_atom_site_aniso_U_13
_atom_site_aniso_U_12
Cl1 0.0360(5) 0.0663(7) 0.0709(7) -0.0152(6) -0.0075(5) 0.0064(5)
Cl2 0.0642(7) 0.0820(8) 0.0376(5) -0.0067(5) -0.0022(5) 0.0008(6)
O3 0.0146(9) 0.0503(14) 0.0186(10) -0.0079(10) -0.0057(8) -0.0027(9)
O2 0.0144(10) 0.0518(14) 0.0296(12) 0.0104(11) -0.0074(8) 0.0057(10)
O1 0.0201(10) 0.0560(15) 0.0212(11) 0.0096(10) -0.0089(8) 0.0062(10)
O4 0.0165(9) 0.0601(13) 0.0258(10) -0.0144(10) -0.0070(8) -0.0020(9)
C8 0.0115(11) 0.0281(14) 0.0096(12) 0.0008(12) -0.0024(9) 0.0010(11)
C5 0.0112(12) 0.0305(16) 0.0107(12) 0.0000(12) -0.0052(10) 0.0018(11)
C16 0.0136(12) 0.0272(15) 0.0158(13) 0.0039(12) -0.0084(10) -0.0032(11)
C6 0.0074(11) 0.0345(17) 0.0102(12) 0.0011(12) -0.0040(9) -0.0006(11)
C7 0.0123(12) 0.0269(16) 0.0136(13) -0.0009(12) -0.0039(10) -0.0008(11)
C9 0.0116(12) 0.0288(15) 0.0173(14) 0.0014(12) -0.0081(10) -0.0002(11)
C4 0.0123(12) 0.0297(16) 0.0117(13) 0.0006(11) -0.0026(10) 0.0007(11)
C20 0.0178(13) 0.0349(17) 0.0151(13) -0.0051(13) -0.0054(11) -0.0011(12)
C21 0.0103(12) 0.0366(17) 0.0205(14) -0.0053(13) -0.0028(11) -0.0015(12)
C19 0.0147(13) 0.0297(16) 0.0201(14) -0.0041(12) -0.0072(11) -0.0022(12)
C3 0.0197(14) 0.0264(16) 0.0247(15) 0.0024(13) -0.0057(12) 0.0050(12)
C12 0.0122(12) 0.0292(16) 0.0216(14) 0.0054(13) -0.0075(10) 0.0012(11)
C22 0.0115(12) 0.0368(18) 0.0242(15) -0.0060(14) -0.0058(11) -0.0012(12)
C14 0.0119(12) 0.0393(18) 0.0197(15) 0.0057(13) -0.0010(11) 0.0033(12)
C1 0.0192(13) 0.0316(17) 0.0213(14) -0.0044(13) -0.0080(11) -0.0054(13)
C15 0.0133(13) 0.0303(17) 0.0242(15) 0.0077(13) -0.0063(11) 0.0002(12)
C13 0.0189(13) 0.0399(18) 0.0153(13) 0.0068(13) -0.0042(11) 0.0011(13)
C17 0.0162(13) 0.0450(19) 0.0152(14) -0.0052(13) -0.0020(11) -0.0036(13)
C2 0.0264(15) 0.0249(16) 0.0303(17) -0.0008(13) -0.0070(13) -0.0008(13)
C11 0.0156(13) 0.0375(18) 0.0254(15) 0.0026(14) -0.0007(11) 0.0074(13)
C10 0.0233(15) 0.047(2) 0.0142(14) 0.0016(14) -0.0032(11) 0.0066(14)
C18 0.0112(13) 0.051(2) 0.0234(15) -0.0049(15) -0.0030(11) -0.0053(13)
C23 0.0333(18) 0.036(2) 0.044(2) -0.0057(16) -0.0019(16) -0.0007(15)
C24 0.042(2) 0.036(2) 0.038(2) 0.0014(16) 0.0008(16) -0.0030(16)
C28 0.044(2) 0.050(2) 0.041(2) -0.0046(18) 0.0102(17) -0.0001(18)
C25 0.037(2) 0.049(2) 0.046(2) -0.0012(19) 0.0054(17) 0.0001(17)
C27 0.052(2) 0.044(2) 0.037(2) -0.0013(17) -0.0040(18) -0.0023(18)
C26 0.041(2) 0.044(2) 0.050(2) 0.0039(18) -0.0042(18) -0.0046(17)

loop_
_atom_type_symbol
_atom_type_description
_atom_type_scat_dispersion_real
_atom_type_scat_dispersion_imag
_atom_type_scat_source
C C 0.0033 0.0016 'International Tables Vol C Tables 4.2.6.8 and 6.1.1.4'
H H 0.0000 0.0000 'International Tables Vol C Tables 4.2.6.8 and 6.1.1.4'
Cl Cl 0.1484 0.1585 'International Tables Vol C Tables 4.2.6.8 and 6.1.1.4'
O O 0.0106 0.0060 'International Tables Vol C Tables 4.2.6.8 and 6.1.1.4'

loop_
_geom_angle_atom_site_label_1
_geom_angle_atom_site_label_2
_geom_angle_atom_site_label_3
_geom_angle
_geom_angle_site_symmetry_1
_geom_angle_site_symmetry_3
_geom_angle_publ_flag
C15 O2 H2 109.5 . . ?
C22 O4 H4 109.5 . . ?
C8 C8 C7 120.4(3) 3_766 . ?
C8 C8 C4 120.5(3) 3_766 . ?
C4 C8 C7 119.2(3) . . ?
C6 C5 C9 117.8(2) . . ?
C6 C5 C4 121.2(2) . . ?
C4 C5 C9 120.8(3) . . ?
C21 C16 C6 120.2(2) . . ?
C21 C16 C17 119.0(2) . . ?
C17 C16 C6 120.4(2) . . ?
C5 C6 C16 118.7(2) . . ?
C5 C6 C7 121.4(2) . 3_766 ?
C7 C6 C16 119.9(3) 3_766 . ?
C8 C7 C6 118.1(3) . 3_766 ?
C1 C7 C8 119.4(2) . . ?
C1 C7 C6 122.5(2) . 3_766 ?
C14 C9 C5 118.7(2) . . ?
C14 C9 C10 118.4(2) . . ?
C10 C9 C5 122.5(2) . . ?
C8 C4 C5 118.4(3) . . ?
C3 C4 C8 119.5(2) . . ?
C3 C4 C5 122.1(2) . . ?
C21 C20 H20 120.0 . . ?
C21 C20 C19 120.0(3) . . ?
C19 C20 H20 120.0 . . ?
C16 C21 H21 119.6 . . ?
C20 C21 C16 120.8(2) . . ?
C20 C21 H21 119.6 . . ?
C20 C19 C22 119.5(2) . . ?
C20 C19 C18 119.5(2) . . ?
C18 C19 C22 120.9(2) . . ?
C4 C3 H3 120.0 . . ?
C2 C3 C4 120.1(3) . . ?
C2 C3 H3 120.0 . . ?
C13 C12 C15 117.6(2) . . ?
C13 C12 C11 119.5(2) . . ?
C11 C12 C15 122.8(2) . . ?
O3 C22 O4 122.7(2) . . ?
O3 C22 C19 122.4(2) . . ?
O4 C22 C19 114.8(2) . . ?
C9 C14 H14 119.5 . . ?
C13 C14 C9 121.1(3) . . ?
C13 C14 H14 119.5 . . ?
C7 C1 H1 119.7 . . ?
C2 C1 C7 120.6(3) . . ?
C2 C1 H1 119.7 . . ?
O2 C15 C12 115.7(2) . . ?
O1 C15 O2 123.2(2) . . ?
O1 C15 C12 121.1(2) . . ?
C12 C13 H13 120.0 . . ?
C14 C13 C12 120.0(3) . . ?
C14 C13 H13 120.0 . . ?
C16 C17 H17 119.9 . . ?
C18 C17 C16 120.2(3) . . ?
C18 C17 H17 119.9 . . ?
C3 C2 H2A 119.4 . . ?
C1 C2 C3 121.3(3) . . ?
C1 C2 H2A 119.4 . . ?
C12 C11 H11 120.3 . . ?
C10 C11 C12 119.4(3) . . ?
C10 C11 H11 120.3 . . ?
C9 C10 H10 119.6 . . ?
C11 C10 C9 120.9(3) . . ?
C11 C10 H10 119.6 . . ?
C19 C18 H18 119.9 . . ?
C17 C18 C19 120.2(3) . . ?
C17 C18 H18 119.9 . . ?
C24 C23 Cl1 121.1(3) . . ?
C24 C23 C28 119.5(3) . . ?
C28 C23 Cl1 119.4(3) . . ?
C23 C24 Cl2 120.5(3) . . ?
C25 C24 Cl2 119.2(3) . . ?
C25 C24 C23 120.3(3) . . ?
C23 C28 H28 120.1 . . ?
C27 C28 C23 119.9(3) . . ?
C27 C28 H28 120.1 . . ?
C24 C25 H25 119.8 . . ?
C24 C25 C26 120.3(4) . . ?
C26 C25 H25 119.8 . . ?
C28 C27 H27 119.7 . . ?
C26 C27 C28 120.6(4) . . ?
C26 C27 H27 119.7 . . ?
C25 C26 H26 120.3 . . ?
C27 C26 C25 119.4(4) . . ?
C27 C26 H26 120.3 . . ?

loop_
_geom_bond_atom_site_label_1
_geom_bond_atom_site_label_2
_geom_bond_distance
_geom_bond_site_symmetry_2
_geom_bond_publ_flag
Cl1 C23 1.727(4) . ?
Cl2 C24 1.733(4) . ?
O3 C22 1.232(3) . ?
O2 H2 0.8400 . ?
O2 C15 1.315(3) . ?
O1 C15 1.232(3) . ?
O4 H4 0.8400 . ?
O4 C22 1.308(3) . ?
C8 C8 1.418(6) 3_766 ?
C8 C7 1.430(4) . ?
C8 C4 1.428(4) . ?
C5 C6 1.359(4) . ?
C5 C9 1.499(4) . ?
C5 C4 1.445(4) . ?
C16 C6 1.503(4) . ?
C16 C21 1.385(4) . ?
C16 C17 1.396(4) . ?
C6 C7 1.452(4) 3_766 ?
C7 C1 1.397(4) . ?
C9 C14 1.381(4) . ?
C9 C10 1.396(4) . ?
C4 C3 1.406(4) . ?
C20 H20 0.9500 . ?
C20 C21 1.383(4) . ?
C20 C19 1.388(4) . ?
C21 H21 0.9500 . ?
C19 C22 1.483(4) . ?
C19 C18 1.389(4) . ?
C3 H3 0.9500 . ?
C3 C2 1.388(4) . ?
C12 C15 1.482(4) . ?
C12 C13 1.390(4) . ?
C12 C11 1.394(4) . ?
C14 H14 0.9500 . ?
C14 C13 1.380(4) . ?
C1 H1 0.9500 . ?
C1 C2 1.386(4) . ?
C13 H13 0.9500 . ?
C17 H17 0.9500 . ?
C17 C18 1.387(4) . ?
C2 H2A 0.9500 . ?
C11 H11 0.9500 . ?
C11 C10 1.385(4) . ?
C10 H10 0.9500 . ?
C18 H18 0.9500 . ?
C23 C24 1.382(5) . ?
C23 C28 1.382(5) . ?
C24 C25 1.375(5) . ?
C28 H28 0.9500 . ?
C28 C27 1.381(6) . ?
C25 H25 0.9500 . ?
C25 C26 1.381(6) . ?
C27 H27 0.9500 . ?
C27 C26 1.376(6) . ?
C26 H26 0.9500 . ?

loop_
_geom_torsion_atom_site_label_1
_geom_torsion_atom_site_label_2
_geom_torsion_atom_site_label_3
_geom_torsion_atom_site_label_4
_geom_torsion
_geom_torsion_site_symmetry_1
_geom_torsion_site_symmetry_2
_geom_torsion_site_symmetry_3
_geom_torsion_site_symmetry_4
_geom_torsion_publ_flag
Cl1 C23 C24 Cl2 1.9(5) . . . . ?
Cl1 C23 C24 C25 -178.9(3) . . . . ?
Cl1 C23 C28 C27 178.4(3) . . . . ?
Cl2 C24 C25 C26 180.0(3) . . . . ?
C8 C8 C7 C6 -0.8(4) 3_766 . . 3_766 ?
C8 C8 C7 C1 179.2(3) 3_766 . . . ?
C8 C8 C4 C5 0.2(4) 3_766 . . . ?
C8 C8 C4 C3 -179.1(3) 3_766 . . . ?
C8 C7 C1 C2 -0.3(4) . . . . ?
C8 C4 C3 C2 0.0(4) . . . . ?
C5 C9 C14 C13 164.9(3) . . . . ?
C5 C9 C10 C11 -164.2(3) . . . . ?
C5 C4 C3 C2 -179.2(3) . . . . ?
C16 C17 C18 C19 -1.0(5) . . . . ?
C6 C5 C9 C14 -74.1(3) . . . . ?
C6 C5 C9 C10 98.2(3) . . . . ?
C6 C5 C4 C8 0.1(4) . . . . ?
C6 C5 C4 C3 179.3(3) . . . . ?
C6 C16 C21 C20 -167.1(3) . . . . ?
C6 C16 C17 C18 168.6(3) . . . . ?
C6 C7 C1 C2 179.7(3) 3_766 . . . ?
C7 C8 C4 C5 179.6(2) . . . . ?
C7 C8 C4 C3 0.3(4) . . . . ?
C7 C1 C2 C3 0.6(4) . . . . ?
C9 C5 C6 C16 -1.6(4) . . . . ?
C9 C5 C6 C7 175.8(2) . . . 3_766 ?
C9 C5 C4 C8 -175.5(2) . . . . ?
C9 C5 C4 C3 3.8(4) . . . . ?
C9 C14 C13 C12 1.1(5) . . . . ?
C4 C8 C7 C6 179.8(2) . . . 3_766 ?
C4 C8 C7 C1 -0.2(4) . . . . ?
C4 C5 C6 C16 -177.3(2) . . . . ?
C4 C5 C6 C7 0.1(4) . . . 3_766 ?
C4 C5 C9 C14 101.6(3) . . . . ?
C4 C5 C9 C10 -86.1(4) . . . . ?
C4 C3 C2 C1 -0.5(4) . . . . ?
C20 C19 C22 O3 -9.3(5) . . . . ?
C20 C19 C22 O4 172.6(3) . . . . ?
C20 C19 C18 C17 4.0(5) . . . . ?
C21 C16 C6 C5 103.3(3) . . . . ?
C21 C16 C6 C7 -74.1(4) . . . 3_766 ?
C21 C16 C17 C18 -3.5(5) . . . . ?
C21 C20 C19 C22 175.1(3) . . . . ?
C21 C20 C19 C18 -2.6(5) . . . . ?
C19 C20 C21 C16 -2.0(5) . . . . ?
C12 C11 C10 C9 -1.9(5) . . . . ?
C22 C19 C18 C17 -173.6(3) . . . . ?
C14 C9 C10 C11 8.1(5) . . . . ?
C15 C12 C13 C14 -172.0(3) . . . . ?
C15 C12 C11 C10 172.3(3) . . . . ?
C13 C12 C15 O2 177.0(3) . . . . ?
C13 C12 C15 O1 -1.9(4) . . . . ?
C13 C12 C11 C10 -4.9(5) . . . . ?
C17 C16 C6 C5 -68.7(4) . . . . ?
C17 C16 C6 C7 113.9(3) . . . 3_766 ?
C17 C16 C21 C20 5.0(5) . . . . ?
C11 C12 C15 O2 -0.1(4) . . . . ?
C11 C12 C15 O1 -179.0(3) . . . . ?
C11 C12 C13 C14 5.3(5) . . . . ?
C10 C9 C14 C13 -7.7(5) . . . . ?
C18 C19 C22 O3 168.3(3) . . . . ?
C18 C19 C22 O4 -9.8(4) . . . . ?
C23 C24 C25 C26 0.8(6) . . . . ?
C23 C28 C27 C26 0.2(6) . . . . ?
C24 C23 C28 C27 -0.4(6) . . . . ?
C24 C25 C26 C27 -1.0(6) . . . . ?
C28 C23 C24 Cl2 -179.2(3) . . . . ?
C28 C23 C24 C25 -0.1(6) . . . . ?
C28 C27 C26 C25 0.5(6) . . . . ?
